data_1561102
loop_
_publ_author_name
'Gimeno, Ignacio'
'Urtizberea, Ainhoa'
'Rom\'an-Roche, Juan'
'Zueco, David'
'Cam\'on, Agust\'in'
'Alonso, Pablo J.'
'Roubeau, Olivier'
'Luis, Fernando'

_publ_section_title
;
 Broad-band spectroscopy of a vanadyl porphyrin: a model electronuclear
 spin qudit
;
_journal_issue 15
_journal_name_full 'Chemical Science'
_journal_page_first 5621
_journal_page_last 5630
_journal_paper_doi 10.1039/D1SC00564B
_journal_volume 12
_journal_year 2021
_chemical_formula_moiety 'C56 H45 N4 O8.50 Ti0.50'
_chemical_formula_sum 'C56 H45 N4 O8.5 Ti0.5'
_chemical_formula_weight 933.91
_space_group_crystal_system monoclinic
_space_group_IT_number 14
_space_group_name_Hall '-P 2yn'
_space_group_name_H-M_alt 'P 1 21/n 1'
_atom_sites_solution_hydrogens geom
_audit_creation_method SHELXL-2018/3
_audit_update_record
;
2021-01-26 deposited with the CCDC.	2021-03-10 downloaded from the CCDC.
;
_cell_angle_alpha 90
_cell_angle_beta 90.524(13)
_cell_angle_gamma 90
_cell_formula_units_Z 2
_cell_length_a 9.4036(14)
_cell_length_b 10.8957(13)
_cell_length_c 22.319(3)
_cell_measurement_reflns_used 1218
_cell_measurement_temperature 295(2)
_cell_measurement_theta_max 13.8360
_cell_measurement_theta_min 3.3710
_cell_volume 2286.7(5)
_computing_cell_refinement 'CrysAlisPro 1.171.38.41r (Rigaku OD, 2015)'
_computing_data_collection 'CrysAlisPro 1.171.38.41r (Rigaku OD, 2015)'
_computing_data_reduction 'CrysAlisPro 1.171.38.41r (Rigaku OD, 2015)'
_computing_structure_refinement 'SHELXL-2018/3 (Sheldrick, 2018)'
_computing_structure_solution 'SHELXT 2014/5 (Sheldrick, 2015)'
_diffrn_ambient_temperature 295(2)
_diffrn_detector 'CCD plate'
_diffrn_detector_area_resol_mean 16.3990
_diffrn_detector_type Sapphire3
_diffrn_measured_fraction_theta_full 0.990
_diffrn_measured_fraction_theta_max 0.990
_diffrn_measurement_device 'four-circle diffractometer'
_diffrn_measurement_device_type 'Xcalibur, Sapphire3'
_diffrn_radiation_monochromator graphite
_diffrn_radiation_type MoK\a
_diffrn_radiation_wavelength 0.71073
_diffrn_reflns_av_R_equivalents 0.1029
_diffrn_reflns_av_unetI/netI 0.0664
_diffrn_reflns_Laue_measured_fraction_full 0.990
_diffrn_reflns_Laue_measured_fraction_max 0.990
_diffrn_reflns_limit_h_max 7
_diffrn_reflns_limit_h_min -7
_diffrn_reflns_limit_k_max 9
_diffrn_reflns_limit_k_min -9
_diffrn_reflns_limit_l_max 18
_diffrn_reflns_limit_l_min -18
_diffrn_reflns_number 14032
_diffrn_reflns_point_group_measured_fraction_full 0.990
_diffrn_reflns_point_group_measured_fraction_max 0.990
_diffrn_reflns_theta_full 17.219
_diffrn_reflns_theta_max 17.219
_diffrn_reflns_theta_min 3.316
_diffrn_source 'fine-focus sealed X-ray tube'
_diffrn_source_type 'Enhance (Mo) X-ray Source'
_exptl_absorpt_coefficient_mu 0.171
_exptl_absorpt_correction_T_max 1.00000
_exptl_absorpt_correction_T_min 0.58288
_exptl_absorpt_correction_type multi-scan
_exptl_absorpt_process_details
;
CrysAlisPro 1.171.38.41r (Rigaku Oxford Diffraction, 2015)
Empirical absorption correction using spherical harmonics,
 implemented in SCALE3 ABSPACK scaling algorithm.
;
_exptl_crystal_colour violet
_exptl_crystal_density_diffrn 1.356
_exptl_crystal_description rod
_exptl_crystal_F_000 976
_exptl_crystal_size_max 0.220
_exptl_crystal_size_mid 0.060
_exptl_crystal_size_min 0.030
_refine_diff_density_max 0.152
_refine_diff_density_min -0.187
_refine_diff_density_rms 0.043
_refine_ls_extinction_method none
_refine_ls_goodness_of_fit_ref 1.016
_refine_ls_hydrogen_treatment constr
_refine_ls_matrix_type full
_refine_ls_number_parameters 324
_refine_ls_number_reflns 1359
_refine_ls_number_restraints 7
_refine_ls_restrained_S_all 1.041
_refine_ls_R_factor_all 0.1054
_refine_ls_R_factor_gt 0.0672
_refine_ls_shift/su_max 0.000
_refine_ls_shift/su_mean 0.000
_refine_ls_structure_factor_coef Fsqd
_refine_ls_weighting_details 'w=1/[\s^2^(Fo^2^)+(0.1217P)^2^+0.1909P] where P=(Fo^2^+2Fc^2^)/3'
_refine_ls_weighting_scheme calc
_refine_ls_wR_factor_gt 0.1724
_refine_ls_wR_factor_ref 0.2071
_reflns_Friedel_coverage 0.000
_reflns_number_gt 817
_reflns_number_total 1359
_reflns_threshold_expression 'I > 2\s(I)'
_cod_data_source_file d1sc00564b2.cif
_cod_data_source_block orz233a-TiOTCPPEt
_cod_depositor_comments 'Adding full bibliography for 1561101--1561103.cif.'
_cod_original_sg_symbol_H-M 'P 21/n'
_cod_original_formula_sum 'C56 H45 N4 O8.50 Ti0.50'
_cod_database_code 1561102
_shelx_shelxl_version_number 2018/3
_shelx_space_group_comment
;
The symmetry employed for this shelxl refinement is uniquely defined
by the following loop, which should always be used as a source of
symmetry information in preference to the above space-group names.
They are only intended as comments.
;
_shelx_estimated_absorpt_t_min 0.963
_shelx_estimated_absorpt_t_max 0.995

loop_
_space_group_symop_operation_xyz
'x, y, z'
'-x+1/2, y+1/2, -z+1/2'
'-x, -y, -z'
'x-1/2, -y-1/2, z-1/2'

loop_
_atom_site_label
_atom_site_type_symbol
_atom_site_fract_x
_atom_site_fract_y
_atom_site_fract_z
_atom_site_U_iso_or_equiv
_atom_site_adp_type
_atom_site_occupancy
_atom_site_site_symmetry_order
_atom_site_calc_flag
_atom_site_refinement_flags_posn
_atom_site_refinement_flags_adp
_atom_site_refinement_flags_occupancy
_atom_site_disorder_assembly
_atom_site_disorder_group
Ti1 Ti 0.5570(11) 0.0239(9) 0.5025(5) 0.122(4) Uani 0.25 1 d . . P A 2
O1 O 0.715(3) 0.088(2) 0.5142(12) 0.119(9) Uani 0.25 1 d . . P A 2
O2 O 0.2142(9) 0.1348(8) 0.9228(4) 0.127(3) Uani 1 1 d . . . . .
O3 O 0.3417(8) 0.3033(9) 0.9069(3) 0.120(3) Uani 1 1 d . . . . .
O4 O 0.0206(9) 0.7282(7) 0.3267(3) 0.112(3) Uani 1 1 d . . . . .
O5 O 0.2210(9) 0.8161(8) 0.3567(3) 0.131(3) Uani 1 1 d . U . . .
N1 N 0.4017(8) 0.1459(8) 0.5393(6) 0.076(3) Uani 1 1 d . . . . .
H1 H 0.446530 0.084394 0.524422 0.091 Uiso 0.5 1 calc R U P B 1
N2 N 0.4852(9) 0.0802(10) 0.4206(4) 0.077(2) Uani 1 1 d . . . . .
C1 C 0.3969(11) 0.0784(13) 0.6450(7) 0.074(3) Uani 1 1 d . . . . .
C2 C 0.3647(11) 0.1622(13) 0.5993(7) 0.073(3) Uani 1 1 d . . . . .
C3 C 0.2887(11) 0.2770(13) 0.6042(6) 0.082(3) Uani 1 1 d . . . . .
H3A H 0.251334 0.310202 0.639066 0.098 Uiso 1 1 calc R U . . .
C4 C 0.2818(12) 0.3262(10) 0.5501(8) 0.087(4) Uani 1 1 d . . . . .
H4A H 0.237840 0.400332 0.540797 0.104 Uiso 1 1 calc R U . . .
C5 C 0.3519(11) 0.2487(12) 0.5081(8) 0.074(3) Uani 1 1 d . . . . .
C6 C 0.3623(11) 0.2733(12) 0.4476(8) 0.074(4) Uani 1 1 d . . . . .
C7 C 0.4209(11) 0.1957(13) 0.4075(7) 0.070(3) Uani 1 1 d . . . . .
C8 C 0.4336(11) 0.2167(10) 0.3445(8) 0.092(3) Uani 1 1 d . . . . .
H8A H 0.401355 0.286902 0.325040 0.110 Uiso 1 1 calc R U . . .
C9 C 0.4984(12) 0.1217(14) 0.3168(5) 0.090(3) Uani 1 1 d . . . . .
H9A H 0.517251 0.112754 0.276223 0.108 Uiso 1 1 calc R U . . .
C10 C 0.5315(12) 0.0375(12) 0.3651(7) 0.076(3) Uani 1 1 d . . . . .
C11 C 0.3621(16) 0.1124(13) 0.7072(6) 0.077(3) Uani 1 1 d . . . . .
C12 C 0.2640(15) 0.0501(10) 0.7397(9) 0.091(3) Uani 1 1 d . . . . .
H12A H 0.215125 -0.014791 0.721921 0.109 Uiso 1 1 calc R U . . .
C13 C 0.4349(11) 0.2081(12) 0.7340(8) 0.083(3) Uani 1 1 d . . . . .
H13A H 0.501765 0.252291 0.712424 0.100 Uiso 1 1 calc R U . . .
C14 C 0.2352(11) 0.0800(12) 0.7977(8) 0.085(3) Uani 1 1 d . . . . .
H14A H 0.166241 0.037159 0.818727 0.103 Uiso 1 1 calc R U . . .
C15 C 0.4082(15) 0.2377(9) 0.7926(9) 0.086(3) Uani 1 1 d . . . . .
H15A H 0.457918 0.301663 0.810778 0.103 Uiso 1 1 calc R U . . .
C16 C 0.3092(17) 0.1740(15) 0.8246(6) 0.076(3) Uani 1 1 d . . . . .
C17 C 0.2823(12) 0.1967(12) 0.8903(7) 0.084(3) Uani 1 1 d . . . . .
C18A C 0.331(5) 0.317(5) 0.973(3) 0.174(7) Uiso 0.429(14) 1 d D U P C 1
H18A H 0.365881 0.244266 0.993687 0.209 Uiso 0.429(14) 1 calc R U P C 1
H18B H 0.233800 0.332181 0.985115 0.209 Uiso 0.429(14) 1 calc R U P C 1
C19A C 0.429(3) 0.432(3) 0.9882(13) 0.174(7) Uiso 0.429(14) 1 d D U P C 1
H19A H 0.524033 0.415339 0.975606 0.261 Uiso 0.429(14) 1 calc R U P C 1
H19B H 0.428123 0.446527 1.030635 0.261 Uiso 0.429(14) 1 calc R U P C 1
H19C H 0.392643 0.502543 0.967551 0.261 Uiso 0.429(14) 1 calc R U P C 1
C18B C 0.319(4) 0.347(4) 0.969(2) 0.174(7) Uiso 0.571(14) 1 d D U P C 2
H18C H 0.238587 0.305741 0.987485 0.209 Uiso 0.571(14) 1 calc R U P C 2
H18D H 0.303958 0.434884 0.970537 0.209 Uiso 0.571(14) 1 calc R U P C 2
C19B C 0.462(2) 0.310(3) 0.9999(10) 0.174(7) Uiso 0.571(14) 1 d D U P C 2
H19D H 0.476437 0.222645 0.995824 0.261 Uiso 0.571(14) 1 calc R U P C 2
H19E H 0.459800 0.330629 1.041645 0.261 Uiso 0.571(14) 1 calc R U P C 2
H19F H 0.539319 0.352340 0.981134 0.261 Uiso 0.571(14) 1 calc R U P C 2
C21 C 0.3029(18) 0.3939(11) 0.4236(4) 0.073(3) Uani 1 1 d . . . . .
C22 C 0.1708(19) 0.3981(13) 0.3993(6) 0.109(4) Uani 1 1 d . . . . .
H22A H 0.116229 0.326924 0.398292 0.131 Uiso 1 1 calc R U . . .
C23 C 0.3831(12) 0.4981(16) 0.4248(4) 0.093(3) Uani 1 1 d . . . . .
H23A H 0.474525 0.496826 0.441019 0.112 Uiso 1 1 calc R U . . .
C24 C 0.1159(12) 0.5033(17) 0.3765(5) 0.101(4) Uani 1 1 d . . . . .
H24A H 0.024240 0.504214 0.360559 0.121 Uiso 1 1 calc R U . . .
C25 C 0.3278(18) 0.6054(11) 0.4016(5) 0.094(3) Uani 1 1 d . . . . .
H25A H 0.381754 0.676948 0.402915 0.112 Uiso 1 1 calc R U . . .
C26 C 0.1954(18) 0.6077(14) 0.3770(5) 0.081(3) Uani 1 1 d . . . . .
C27 C 0.1328(14) 0.7216(14) 0.3489(5) 0.100(4) Uani 1 1 d . . . . .
C28 C 0.1547(13) 0.9507(11) 0.3409(6) 0.144(5) Uani 1 1 d . . . . .
H28A H 0.054305 0.954044 0.350412 0.173 Uiso 1 1 calc R U . . .
H28B H 0.204091 1.014763 0.362992 0.173 Uiso 1 1 calc R U . . .
C29 C 0.1770(15) 0.9640(11) 0.2757(6) 0.165(5) Uani 1 1 d . . . . .
H29A H 0.166508 1.048620 0.264580 0.248 Uiso 1 1 calc R U . . .
H29B H 0.107959 0.915467 0.254368 0.248 Uiso 1 1 calc R U . . .
H29C H 0.270866 0.936429 0.265868 0.248 Uiso 1 1 calc R U . . .

loop_
_atom_site_aniso_label
_atom_site_aniso_U_11
_atom_site_aniso_U_22
_atom_site_aniso_U_33
_atom_site_aniso_U_23
_atom_site_aniso_U_13
_atom_site_aniso_U_12
Ti1 0.140(15) 0.094(9) 0.132(7) -0.014(6) -0.009(10) 0.009(9)
O1 0.09(2) 0.11(2) 0.15(2) 0.017(17) -0.01(2) -0.06(2)
O2 0.146(8) 0.121(7) 0.114(7) 0.026(5) 0.039(5) -0.007(6)
O3 0.149(7) 0.115(6) 0.097(6) -0.016(5) 0.018(5) 0.000(6)
O4 0.094(7) 0.096(5) 0.147(7) 0.008(4) -0.019(5) 0.003(6)
O5 0.119(6) 0.095(5) 0.177(6) 0.046(5) -0.044(5) 0.004(5)
N1 0.089(6) 0.031(6) 0.107(10) -0.004(6) -0.014(6) 0.008(4)
N2 0.099(7) 0.057(7) 0.076(8) 0.005(6) -0.005(6) -0.005(5)
C1 0.084(8) 0.057(10) 0.082(13) 0.010(11) -0.015(8) -0.010(7)
C2 0.084(9) 0.071(13) 0.065(11) -0.009(10) -0.005(8) -0.021(8)
C3 0.093(8) 0.040(8) 0.113(12) -0.019(8) 0.000(7) 0.021(7)
C4 0.106(9) 0.059(8) 0.095(9) 0.019(10) -0.023(8) 0.002(8)
C5 0.063(8) 0.052(10) 0.107(13) -0.037(12) -0.003(8) 0.000(6)
C6 0.091(9) 0.079(12) 0.053(11) -0.034(10) 0.002(7) -0.018(8)
C7 0.085(8) 0.067(11) 0.057(12) 0.005(10) -0.007(8) -0.020(7)
C8 0.121(10) 0.055(8) 0.099(12) -0.003(9) -0.007(8) 0.003(7)
C9 0.129(10) 0.072(8) 0.069(9) -0.018(9) 0.005(7) -0.013(7)
C10 0.091(8) 0.052(10) 0.084(12) 0.023(11) -0.013(8) -0.018(7)
C11 0.089(9) 0.073(10) 0.067(11) -0.001(10) 0.012(9) -0.001(7)
C12 0.098(11) 0.068(8) 0.108(13) -0.007(10) 0.027(8) 0.002(8)
C13 0.093(9) 0.073(9) 0.083(12) -0.003(7) -0.007(9) -0.010(8)
C14 0.096(9) 0.058(9) 0.103(12) -0.006(7) 0.030(9) -0.003(8)
C15 0.105(11) 0.074(8) 0.079(11) 0.002(9) -0.005(8) -0.007(8)
C16 0.096(10) 0.064(10) 0.068(12) 0.002(10) 0.011(10) 0.024(8)
C17 0.082(10) 0.065(10) 0.104(16) 0.005(10) 0.002(9) 0.017(7)
C21 0.085(11) 0.043(11) 0.090(8) 0.002(6) -0.021(7) 0.020(9)
C22 0.112(14) 0.047(11) 0.168(11) 0.024(7) -0.035(9) -0.017(8)
C23 0.103(9) 0.055(8) 0.122(9) 0.013(7) -0.019(7) -0.027(10)
C24 0.084(9) 0.057(8) 0.161(10) 0.017(8) -0.027(7) -0.015(11)
C25 0.111(13) 0.038(10) 0.131(9) 0.029(6) -0.019(8) -0.015(8)
C26 0.082(11) 0.064(12) 0.097(8) 0.012(7) -0.010(8) 0.009(11)
C27 0.072(11) 0.101(12) 0.127(10) -0.006(9) -0.024(9) -0.037(12)
C28 0.139(12) 0.142(12) 0.151(12) 0.033(9) -0.031(9) -0.018(9)
C29 0.217(16) 0.149(12) 0.130(12) -0.005(9) 0.013(10) -0.007(10)

loop_
_atom_type_symbol
_atom_type_description
_atom_type_scat_dispersion_real
_atom_type_scat_dispersion_imag
_atom_type_scat_source
C C 0.0033 0.0016 'International Tables Vol C Tables 4.2.6.8 and 6.1.1.4'
H H 0.0000 0.0000 'International Tables Vol C Tables 4.2.6.8 and 6.1.1.4'
N N 0.0061 0.0033 'International Tables Vol C Tables 4.2.6.8 and 6.1.1.4'
O O 0.0106 0.0060 'International Tables Vol C Tables 4.2.6.8 and 6.1.1.4'
Ti Ti 0.2776 0.4457 'International Tables Vol C Tables 4.2.6.8 and 6.1.1.4'

loop_
_geom_angle_atom_site_label_1
_geom_angle_atom_site_label_2
_geom_angle_atom_site_label_3
_geom_angle
_geom_angle_site_symmetry_1
_geom_angle_site_symmetry_3
_geom_angle_publ_flag
Ti1 Ti1 O1 176.2(17) 3_656 . ?
Ti1 Ti1 N2 76.0(11) 3_656 . ?
O1 Ti1 N2 107.6(10) . . ?
N2 Ti1 N2 146.4(5) . 3_656 ?
N2 Ti1 N1 85.9(6) . 3_656 ?
N2 Ti1 N1 85.7(6) 3_656 3_656 ?
C18B O1 Ti1 130(2) 4_665 . ?
C17 O3 C18B 118.2(17) . . ?
C17 O3 C18A 109.4(19) . . ?
C27 O5 C28 115.5(10) . . ?
C5 N1 C2 106.9(10) . . ?
C5 N1 H1 126.6 . . ?
C2 N1 H1 126.6 . . ?
C10 N2 C7 104.3(9) . . ?
C10 N2 Ti1 126.3(9) . . ?
C7 N2 Ti1 125.8(10) . . ?
C10 N2 Ti1 127.5(9) . 3_656 ?
C7 N2 Ti1 124.1(10) . 3_656 ?
C2 C1 C10 123.7(12) . 3_656 ?
C2 C1 C11 118.2(12) . . ?
C10 C1 C11 118.1(13) 3_656 . ?
C1 C2 N1 124.1(13) . . ?
C1 C2 C3 127.9(14) . . ?
N1 C2 C3 108.0(10) . . ?
C4 C3 C2 107.6(10) . . ?
C4 C3 H3A 126.2 . . ?
C2 C3 H3A 126.2 . . ?
C3 C4 C5 109.9(11) . . ?
C3 C4 H4A 125.0 . . ?
C5 C4 H4A 125.0 . . ?
C6 C5 N1 128.1(13) . . ?
C6 C5 C4 124.3(14) . . ?
N1 C5 C4 107.6(12) . . ?
C7 C6 C5 123.9(12) . . ?
C7 C6 C21 117.2(12) . . ?
C5 C6 C21 118.9(11) . . ?
C6 C7 N2 126.3(12) . . ?
C6 C7 C8 126.1(13) . . ?
N2 C7 C8 107.6(10) . . ?
C9 C8 C7 111.7(11) . . ?
C9 C8 H8A 124.2 . . ?
C7 C8 H8A 124.2 . . ?
C8 C9 C10 103.9(10) . . ?
C8 C9 H9A 128.1 . . ?
C10 C9 H9A 128.1 . . ?
N2 C10 C9 112.5(10) . . ?
N2 C10 C1 125.2(12) . 3_656 ?
C9 C10 C1 122.4(15) . 3_656 ?
C12 C11 C13 118.7(11) . . ?
C12 C11 C1 122.3(16) . . ?
C13 C11 C1 118.9(16) . . ?
C11 C12 C14 121.9(11) . . ?
C11 C12 H12A 119.0 . . ?
C14 C12 H12A 119.0 . . ?
C15 C13 C11 119.8(10) . . ?
C15 C13 H13A 120.1 . . ?
C11 C13 H13A 120.1 . . ?
C12 C14 C16 119.3(10) . . ?
C12 C14 H14A 120.3 . . ?
C16 C14 H14A 120.3 . . ?
C16 C15 C13 120.6(10) . . ?
C16 C15 H15A 119.7 . . ?
C13 C15 H15A 119.7 . . ?
C15 C16 C14 119.6(10) . . ?
C15 C16 C17 123.0(17) . . ?
C14 C16 C17 117.3(17) . . ?
O2 C17 O3 123.4(14) . . ?
O2 C17 C16 126.8(13) . . ?
O3 C17 C16 109.7(13) . . ?
O3 C18A C19A 104(3) . . ?
O3 C18A H18A 110.9 . . ?
C19A C18A H18A 110.9 . . ?
O3 C18A H18B 110.9 . . ?
C19A C18A H18B 110.9 . . ?
H18A C18A H18B 108.9 . . ?
C18A C19A H19A 109.5 . . ?
C18A C19A H19B 109.5 . . ?
H19A C19A H19B 109.5 . . ?
C18A C19A H19C 109.5 . . ?
H19A C19A H19C 109.5 . . ?
H19B C19A H19C 109.5 . . ?
O3 C18B C19B 101(3) . . ?
O3 C18B H18C 111.5 . . ?
C19B C18B H18C 111.5 . . ?
O3 C18B H18D 111.5 . . ?
C19B C18B H18D 111.5 . . ?
H18C C18B H18D 109.3 . . ?
C18B C19B H19D 109.5 . . ?
C18B C19B H19E 109.5 . . ?
H19D C19B H19E 109.5 . . ?
C18B C19B H19F 109.5 . . ?
H19D C19B H19F 109.5 . . ?
H19E C19B H19F 109.5 . . ?
C22 C21 C23 119.1(9) . . ?
C22 C21 C6 120.2(14) . . ?
C23 C21 C6 120.7(14) . . ?
C21 C22 C24 121.7(10) . . ?
C21 C22 H22A 119.2 . . ?
C24 C22 H22A 119.2 . . ?
C21 C23 C25 119.5(9) . . ?
C21 C23 H23A 120.2 . . ?
C25 C23 H23A 120.2 . . ?
C22 C24 C26 119.8(11) . . ?
C22 C24 H24A 120.1 . . ?
C26 C24 H24A 120.1 . . ?
C26 C25 C23 120.6(10) . . ?
C26 C25 H25A 119.7 . . ?
C23 C25 H25A 119.7 . . ?
C25 C26 C24 119.3(10) . . ?
C25 C26 C27 122.4(14) . . ?
C24 C26 C27 118.2(15) . . ?
O4 C27 O5 124.7(14) . . ?
O4 C27 C26 125.2(12) . . ?
O5 C27 C26 110.0(11) . . ?
C29 C28 O5 104.0(10) . . ?
C29 C28 H28A 110.9 . . ?
O5 C28 H28A 110.9 . . ?
C29 C28 H28B 110.9 . . ?
O5 C28 H28B 110.9 . . ?
H28A C28 H28B 109.0 . . ?
C28 C29 H29A 109.5 . . ?
C28 C29 H29B 109.5 . . ?
H29A C29 H29B 109.5 . . ?
C28 C29 H29C 109.5 . . ?
H29A C29 H29C 109.5 . . ?
H29B C29 H29C 109.5 . . ?

loop_
_geom_bond_atom_site_label_1
_geom_bond_atom_site_label_2
_geom_bond_distance
_geom_bond_site_symmetry_2
_geom_bond_publ_flag
Ti1 Ti1 1.195(17) 3_656 ?
Ti1 O1 1.66(3) . ?
Ti1 N2 2.037(14) . ?
Ti1 N2 2.099(14) 3_656 ?
Ti1 N1 2.109(13) 3_656 ?
O1 C18B 1.57(5) 4_665 ?
O2 C17 1.183(12) . ?
O3 C17 1.341(11) . ?
O3 C18B 1.49(5) . ?
O3 C18A 1.49(6) . ?
O4 C27 1.164(11) . ?
O5 C27 1.332(11) . ?
O5 C28 1.631(12) . ?
N1 C5 1.397(12) . ?
N1 C2 1.399(10) . ?
N1 H1 0.8600 . ?
N2 C10 1.397(11) . ?
N2 C7 1.425(11) . ?
C1 C2 1.399(12) . ?
C1 C10 1.449(13) 3_656 ?
C1 C11 1.476(13) . ?
C2 C3 1.445(13) . ?
C3 C4 1.322(10) . ?
C3 H3A 0.9300 . ?
C4 C5 1.428(13) . ?
C4 H4A 0.9300 . ?
C5 C6 1.380(13) . ?
C6 C7 1.353(13) . ?
C6 C21 1.523(13) . ?
C7 C8 1.431(13) . ?
C8 C9 1.353(11) . ?
C8 H8A 0.9300 . ?
C9 C10 1.447(12) . ?
C9 H9A 0.9300 . ?
C11 C12 1.361(12) . ?
C11 C13 1.381(11) . ?
C12 C14 1.363(12) . ?
C12 H12A 0.9300 . ?
C13 C15 1.374(11) . ?
C13 H13A 0.9300 . ?
C14 C16 1.374(12) . ?
C14 H14A 0.9300 . ?
C15 C16 1.367(12) . ?
C15 H15A 0.9300 . ?
C16 C17 1.509(14) . ?
C18A C19A 1.58(3) . ?
C18A H18A 0.9700 . ?
C18A H18B 0.9700 . ?
C19A H19A 0.9600 . ?
C19A H19B 0.9600 . ?
C19A H19C 0.9600 . ?
C18B C19B 1.56(3) . ?
C18B H18C 0.9700 . ?
C18B H18D 0.9700 . ?
C19B H19D 0.9600 . ?
C19B H19E 0.9600 . ?
C19B H19F 0.9600 . ?
C21 C22 1.351(12) . ?
C21 C23 1.364(11) . ?
C22 C24 1.355(13) . ?
C22 H22A 0.9300 . ?
C23 C25 1.378(12) . ?
C23 H23A 0.9300 . ?
C24 C26 1.360(12) . ?
C24 H24A 0.9300 . ?
C25 C26 1.357(11) . ?
C25 H25A 0.9300 . ?
C26 C27 1.508(15) . ?
C28 C29 1.480(12) . ?
C28 H28A 0.9700 . ?
C28 H28B 0.9700 . ?
C29 H29A 0.9600 . ?
C29 H29B 0.9600 . ?
C29 H29C 0.9600 . ?
